data_2237600
loop_
_publ_author_name
'W\"ohlert, Susanne'
'Jess, Inke'
'N\"ather, Christian'

_publ_section_title
;
 <i>catena</i>-Poly[[bis(2-chloropyrazine-\k<i>N</i>^4^)cadmium]-di-\m-thiocyanato-\k^2^<i>N</i>:<i>S</i>;\k^2^<i>S</i>:<i>N</i>]
;
_journal_coeditor_code BT6896
_journal_issue 4
_journal_name_full 'Acta Crystallographica Section E'
_journal_page_first m195
_journal_paper_doi 10.1107/S1600536813006338
_journal_volume 69
_journal_year 2013
_chemical_formula_iupac '[Cd (N C S)2 (C4 H3 Cl N2)2]'
_chemical_formula_moiety 'C10 H6 Cd Cl2 N6 S2'
_chemical_formula_sum 'C10 H6 Cd Cl2 N6 S2'
_chemical_formula_weight 457.63
_chemical_name_systematic
<i>catena</i>-Poly[[bis(2-chloropyrazine-\k<i>N</i>^4^)cadmium]-di-\m-thiocyanato-\k^2^<i>N</i>:<i>S</i>;\k^2^<i>S</i>:<i>N</i>]
_space_group_IT_number 2
_symmetry_cell_setting triclinic
_symmetry_space_group_name_Hall '-P 1'
_symmetry_space_group_name_H-M 'P -1'
_atom_sites_solution_hydrogens geom
_atom_sites_solution_primary direct
_atom_sites_solution_secondary difmap
_audit_creation_method SHELXL-97
_cell_angle_alpha 76.895(9)
_cell_angle_beta 82.639(9)
_cell_angle_gamma 73.068(8)
_cell_formula_units_Z 1
_cell_length_a 5.7151(6)
_cell_length_b 6.7625(8)
_cell_length_c 11.2915(13)
_cell_measurement_reflns_used 5777
_cell_measurement_temperature 293(2)
_cell_measurement_theta_max 26.00
_cell_measurement_theta_min 1.86
_cell_volume 405.70(8)
_computing_cell_refinement 'X-AREA (Stoe & Cie, 2008)'
_computing_data_collection 'X-AREA (Stoe & Cie, 2008)'
_computing_data_reduction 'X-AREA (Stoe & Cie, 2008)'
_computing_molecular_graphics
;
XP in SHELXTL (Sheldrick, 2008) and DIAMOND (Brandenburg, 2011)
;
_computing_publication_material
;
XCIF in SHELXTL (Sheldrick, 2008) and publCIF (Westrip, 2010)
;
_computing_structure_refinement 'SHELXL97 (Sheldrick, 2008)'
_computing_structure_solution 'SHELXS97 (Sheldrick, 2008)'
_diffrn_ambient_temperature 293(2)
_diffrn_measured_fraction_theta_full 0.999
_diffrn_measured_fraction_theta_max 0.999
_diffrn_measurement_device_type 'Stoe IPDS-2'
_diffrn_measurement_method 'omega scan'
_diffrn_radiation_monochromator graphite
_diffrn_radiation_source 'fine-focus sealed tube'
_diffrn_radiation_type MoK\a
_diffrn_radiation_wavelength 0.71073
_diffrn_reflns_av_R_equivalents 0.0684
_diffrn_reflns_av_sigmaI/netI 0.0437
_diffrn_reflns_limit_h_max 7
_diffrn_reflns_limit_h_min -7
_diffrn_reflns_limit_k_max 8
_diffrn_reflns_limit_k_min -8
_diffrn_reflns_limit_l_max 13
_diffrn_reflns_limit_l_min -13
_diffrn_reflns_number 5777
_diffrn_reflns_theta_full 26.00
_diffrn_reflns_theta_max 26.00
_diffrn_reflns_theta_min 1.86
_diffrn_standards_decay_% 0
_diffrn_standards_interval_time 0
_diffrn_standards_number 0
_exptl_absorpt_coefficient_mu 1.932
_exptl_absorpt_correction_T_max 0.7188
_exptl_absorpt_correction_T_min 0.5505
_exptl_absorpt_correction_type numerical
_exptl_absorpt_process_details '(X-SHAPE and X-RED32; Stoe & Cie, 2008)'
_exptl_crystal_colour colourless
_exptl_crystal_density_diffrn 1.873
_exptl_crystal_density_method 'not measured'
_exptl_crystal_description block
_exptl_crystal_F_000 222
_exptl_crystal_size_max 0.1647
_exptl_crystal_size_mid 0.1458
_exptl_crystal_size_min 0.1042
_refine_diff_density_max 0.564
_refine_diff_density_min -0.487
_refine_ls_extinction_method none
_refine_ls_goodness_of_fit_ref 1.021
_refine_ls_hydrogen_treatment constr
_refine_ls_matrix_type full
_refine_ls_number_parameters 97
_refine_ls_number_reflns 1592
_refine_ls_number_restraints 0
_refine_ls_restrained_S_all 1.021
_refine_ls_R_factor_all 0.0315
_refine_ls_R_factor_gt 0.0286
_refine_ls_shift/su_max 0.000
_refine_ls_shift/su_mean 0.000
_refine_ls_structure_factor_coef Fsqd
_refine_ls_weighting_details 'calc w=1/[\s^2^(Fo^2^)+(0.0411P)^2^] where P=(Fo^2^+2Fc^2^)/3'
_refine_ls_weighting_scheme calc
_refine_ls_wR_factor_gt 0.0704
_refine_ls_wR_factor_ref 0.0718
_reflns_number_gt 1492
_reflns_number_total 1592
_reflns_threshold_expression I>2\s(I)
_cod_data_source_file bt6896.cif
_cod_data_source_block I
_cod_database_code 2237600
_cod_database_fobs_code 2237600

loop_
_symmetry_equiv_pos_as_xyz
'x, y, z'
'-x, -y, -z'

loop_
_atom_site_type_symbol
_atom_site_label
_atom_site_fract_x
_atom_site_fract_y
_atom_site_fract_z
_atom_site_U_iso_or_equiv
_atom_site_adp_type
_atom_site_calc_flag
_atom_site_refinement_flags
_atom_site_occupancy
_atom_site_symmetry_multiplicity
Cd Cd1 0.5000 0.5000 0.0000 0.04055(12) Uani d S 1 2
N N1 0.7466(5) 0.7003(4) 0.0217(3) 0.0512(6) Uani d . 1 1
N N12 0.6360(5) 0.2497(4) 0.1840(2) 0.0457(6) Uani d . 1 1
C C12 0.5473(6) 0.0818(5) 0.2234(3) 0.0485(7) Uani d . 1 1
H H12 0.4340 0.0591 0.1794 0.058 Uiso calc R 1 1
C C11 0.6252(7) -0.0574(5) 0.3298(3) 0.0502(8) Uani d . 1 1
C C14 0.8718(8) 0.1294(6) 0.3560(3) 0.0623(9) Uani d . 1 1
H H14 0.9856 0.1502 0.4005 0.075 Uiso calc R 1 1
C C13 0.8027(7) 0.2699(6) 0.2508(3) 0.0545(8) Uani d . 1 1
H H13 0.8726 0.3819 0.2247 0.065 Uiso calc R 1 1
N N11 0.7817(7) -0.0377(5) 0.3977(3) 0.0590(7) Uani d . 1 1
Cl Cl11 0.5080(2) -0.27337(15) 0.37726(10) 0.0755(3) Uani d . 1 1
S S1 1.14072(16) 0.73906(13) 0.12925(8) 0.0535(2) Uani d . 1 1
C C1 0.9108(6) 0.7182(4) 0.0647(3) 0.0404(6) Uani d . 1 1

loop_
_atom_site_aniso_label
_atom_site_aniso_U_11
_atom_site_aniso_U_22
_atom_site_aniso_U_33
_atom_site_aniso_U_12
_atom_site_aniso_U_13
_atom_site_aniso_U_23
Cd1 0.03692(19) 0.04198(17) 0.04287(19) -0.01361(12) -0.01125(13) -0.00014(12)
N1 0.0460(16) 0.0474(13) 0.0632(17) -0.0154(12) -0.0118(13) -0.0089(12)
N12 0.0451(15) 0.0484(13) 0.0416(14) -0.0117(11) -0.0087(11) -0.0031(11)
C12 0.0487(18) 0.0482(15) 0.0459(16) -0.0095(13) -0.0086(14) -0.0057(13)
C11 0.060(2) 0.0455(15) 0.0418(16) -0.0124(14) -0.0037(15) -0.0052(12)
C14 0.071(3) 0.071(2) 0.0480(18) -0.0249(19) -0.0237(18) -0.0015(16)
C13 0.059(2) 0.0546(17) 0.0511(19) -0.0204(15) -0.0145(16) -0.0011(14)
N11 0.072(2) 0.0601(16) 0.0431(14) -0.0183(15) -0.0143(14) 0.0004(12)
Cl11 0.1033(9) 0.0591(5) 0.0665(6) -0.0365(5) -0.0086(6) 0.0031(4)
S1 0.0426(5) 0.0638(5) 0.0620(5) -0.0142(4) -0.0100(4) -0.0250(4)
C1 0.0381(16) 0.0394(13) 0.0452(16) -0.0123(11) -0.0033(13) -0.0088(12)

loop_
_atom_type_symbol
_atom_type_description
_atom_type_scat_dispersion_real
_atom_type_scat_dispersion_imag
_atom_type_scat_source
C C 0.0033 0.0016 'International Tables Vol C Tables 4.2.6.8 and 6.1.1.4'
H H 0.0000 0.0000 'International Tables Vol C Tables 4.2.6.8 and 6.1.1.4'
N N 0.0061 0.0033 'International Tables Vol C Tables 4.2.6.8 and 6.1.1.4'
S S 0.1246 0.1234 'International Tables Vol C Tables 4.2.6.8 and 6.1.1.4'
Cl Cl 0.1484 0.1585 'International Tables Vol C Tables 4.2.6.8 and 6.1.1.4'
Cd Cd -0.8075 1.2024 'International Tables Vol C Tables 4.2.6.8 and 6.1.1.4'

loop_
_geom_angle_atom_site_label_1
_geom_angle_atom_site_label_2
_geom_angle_atom_site_label_3
_geom_angle_site_symmetry_1
_geom_angle_site_symmetry_3
_geom_angle
N1 Cd1 N1 . 2_665 180.0
N1 Cd1 N12 . 2_665 88.62(10)
N1 Cd1 N12 2_665 2_665 91.38(10)
N1 Cd1 N12 . . 91.38(10)
N1 Cd1 N12 2_665 . 88.62(10)
N12 Cd1 N12 2_665 . 180.00(15)
N1 Cd1 S1 . 2_765 92.25(8)
N1 Cd1 S1 2_665 2_765 87.75(8)
N12 Cd1 S1 2_665 2_765 91.06(7)
N12 Cd1 S1 . 2_765 88.94(7)
N1 Cd1 S1 . 1_455 87.75(8)
N1 Cd1 S1 2_665 1_455 92.25(8)
N12 Cd1 S1 2_665 1_455 88.94(7)
N12 Cd1 S1 . 1_455 91.06(7)
S1 Cd1 S1 2_765 1_455 180.00(4)
C1 N1 Cd1 . . 150.2(2)
C12 N12 C13 . . 116.9(3)
C12 N12 Cd1 . . 120.7(2)
C13 N12 Cd1 . . 122.4(2)
N12 C12 C11 . . 119.6(3)
N12 C12 H12 . . 120.2
C11 C12 H12 . . 120.2
N11 C11 C12 . . 124.5(3)
N11 C11 Cl11 . . 117.2(2)
C12 C11 Cl11 . . 118.2(3)
N11 C14 C13 . . 122.5(4)
N11 C14 H14 . . 118.7
C13 C14 H14 . . 118.7
N12 C13 C14 . . 121.3(3)
N12 C13 H13 . . 119.4
C14 C13 H13 . . 119.4
C11 N11 C14 . . 115.1(3)
C1 S1 Cd1 . 1_655 96.53(11)
N1 C1 S1 . . 178.3(3)

loop_
_geom_bond_atom_site_label_1
_geom_bond_atom_site_label_2
_geom_bond_site_symmetry_2
_geom_bond_distance
_geom_bond_publ_flag
Cd1 N1 . 2.287(3) y
Cd1 N1 2_665 2.287(3) ?
Cd1 N12 2_665 2.417(2) ?
Cd1 N12 . 2.417(2) y
Cd1 S1 2_765 2.7071(9) ?
Cd1 S1 1_455 2.7071(9) y
N1 C1 . 1.158(4) ?
N12 C12 . 1.338(4) ?
N12 C13 . 1.342(4) ?
C12 C11 . 1.381(4) ?
C12 H12 . 0.9300 ?
C11 N11 . 1.303(5) ?
C11 Cl11 . 1.730(3) ?
C14 N11 . 1.341(5) ?
C14 C13 . 1.364(5) ?
C14 H14 . 0.9300 ?
C13 H13 . 0.9300 ?
S1 C1 . 1.636(3) ?
S1 Cd1 1_655 2.7071(9) ?
